data_4000436
_journal_name_full 'Chemistry of Materials'
_journal_paper_doi 10.1021/cm0493997
_journal_year 2004
_chemical_formula_moiety 'C32 H52 O2 Zn2'
_chemical_formula_sum 'C32 H52 O2 Zn2'
_chemical_formula_weight 599.48
_chemical_name_common '(9b) Zn2(DBP)2(Et)2'
_space_group_IT_number 14
_symmetry_cell_setting monoclinic
_symmetry_space_group_name_Hall '-P 2yn'
_symmetry_space_group_name_H-M 'P 1 21/n 1'
_atom_sites_solution_hydrogens geom
_atom_sites_solution_primary direct
_atom_sites_solution_secondary difmap
_cell_angle_alpha 90.00
_cell_angle_beta 92.717(3)
_cell_angle_gamma 90.00
_cell_formula_units_Z 2
_cell_length_a 10.1258(14)
_cell_length_b 9.8195(14)
_cell_length_c 15.366(2)
_cell_measurement_reflns_used 1017
_cell_measurement_temperature 168(2)
_cell_measurement_theta_max 23.26
_cell_measurement_theta_min 2.65
_cell_volume 1526.1(4)
_diffrn_ambient_temperature 168(2)
_diffrn_detector_area_resol_mean ?
_diffrn_measurement_device_type 'CCD area detector'
_diffrn_measurement_method 'phi and omega scans'
_diffrn_radiation_monochromator graphite
_diffrn_radiation_source 'fine-focus sealed tube'
_diffrn_radiation_type MoK\a
_diffrn_radiation_wavelength 0.71073
_diffrn_reflns_av_R_equivalents 0.0472
_diffrn_reflns_av_sigmaI/netI 0.0565
_diffrn_reflns_limit_h_max 11
_diffrn_reflns_limit_h_min -12
_diffrn_reflns_limit_k_max 11
_diffrn_reflns_limit_k_min -11
_diffrn_reflns_limit_l_max 18
_diffrn_reflns_limit_l_min -10
_diffrn_reflns_number 7555
_diffrn_reflns_theta_max 25.28
_diffrn_reflns_theta_min 2.36
_diffrn_standards_decay_% ?
_diffrn_standards_interval_count ?
_diffrn_standards_interval_time ?
_diffrn_standards_number ?
_exptl_absorpt_coefficient_mu 1.597
_exptl_absorpt_correction_T_max ?
_exptl_absorpt_correction_T_min ?
_exptl_absorpt_correction_type none
_exptl_absorpt_process_details ?
_exptl_crystal_colour colorless
_exptl_crystal_density_diffrn 1.305
_exptl_crystal_density_meas 0
_exptl_crystal_density_method 'not measured'
_exptl_crystal_description cubish
_exptl_crystal_F_000 640
_exptl_crystal_size_max 0.15
_exptl_crystal_size_mid 0.07
_exptl_crystal_size_min 0.05
_refine_ls_extinction_coef ?
_refine_ls_extinction_method none
_refine_ls_goodness_of_fit_ref 1.053
_refine_ls_hydrogen_treatment mixed
_refine_ls_matrix_type full
_refine_ls_number_parameters 170
_refine_ls_number_reflns 2718
_refine_ls_number_restraints 0
_refine_ls_restrained_S_all 1.053
_refine_ls_R_factor_all 0.0595
_refine_ls_R_factor_gt 0.0408
_refine_ls_shift/su_max 0.001
_refine_ls_shift/su_mean 0.000
_refine_ls_structure_factor_coef Fsqd
_refine_ls_weighting_details 'calc w=1/[\s^2^(Fo^2^)+(0.0446P)^2^+0.0834P] where P=(Fo^2^+2Fc^2^)/3'
_refine_ls_weighting_scheme calc
_refine_ls_wR_factor_gt 0.0862
_refine_ls_wR_factor_ref 0.0928
_reflns_number_gt 2199
_reflns_number_total 2718
_reflns_threshold_expression >2sigma(I)
_cod_depositor_comments
;
The following automatic conversions were performed:
'_exptl_absorpt_correction_type' value 'NONE' changed to 'none' according
to '/home/saulius/struct/CIF-dictionaries/cif_core.dic' dictionary named
'cif_core.dic' version 2.4.1 from 2010-06-29.

Automatic conversion script
Id: cif_fix_enum 1527 2010-12-29 10:47:43Z saulius 
;
_cod_original_sg_symbol_H-M P21/n
_cod_database_code 4000436

loop_
_symmetry_equiv_pos_as_xyz
'x, y, z'
'-x+1/2, y+1/2, -z+1/2'
'-x, -y, -z'
'x-1/2, -y-1/2, z-1/2'

loop_
_atom_site_label
_atom_site_type_symbol
_atom_site_fract_x
_atom_site_fract_y
_atom_site_fract_z
_atom_site_U_iso_or_equiv
_atom_site_adp_type
_atom_site_occupancy
_atom_site_symmetry_multiplicity
_atom_site_calc_flag
_atom_site_refinement_flags
_atom_site_disorder_assembly
_atom_site_disorder_group
Zn1 Zn 0.57150(3) 0.07486(3) 0.07335(2) 0.02040(13) Uani 1 1 d . . .
O1 O 0.38817(18) 0.0184(2) 0.03478(13) 0.0179(5) Uani 1 1 d . . .
C1 C 0.2636(3) 0.0304(3) 0.06772(19) 0.0173(6) Uani 1 1 d . . .
C2 C 0.1839(3) 0.1446(3) 0.04484(19) 0.0210(7) Uani 1 1 d . . .
C3 C 0.0565(3) 0.1473(3) 0.0748(2) 0.0261(7) Uani 1 1 d . . .
H3 H 0.0007 0.2219 0.0590 0.031 Uiso 1 1 calc R . .
C4 C 0.0081(3) 0.0462(3) 0.1262(2) 0.0300(8) Uani 1 1 d . . .
H4 H -0.0796 0.0509 0.1453 0.036 Uiso 1 1 calc R . .
C5 C 0.0883(3) -0.0615(3) 0.1497(2) 0.0251(7) Uani 1 1 d . . .
H5 H 0.0548 -0.1306 0.1859 0.030 Uiso 1 1 calc R . .
C6 C 0.2169(3) -0.0733(3) 0.12246(19) 0.0192(6) Uani 1 1 d . . .
C7 C 0.2322(3) 0.2665(3) -0.0082(2) 0.0225(7) Uani 1 1 d . . .
C8 C 0.3442(3) 0.3407(3) 0.0434(2) 0.0285(8) Uani 1 1 d . . .
H8A H 0.3802 0.4126 0.0072 0.043 Uiso 1 1 calc R . .
H8B H 0.4144 0.2756 0.0600 0.043 Uiso 1 1 calc R . .
H8C H 0.3095 0.3811 0.0960 0.043 Uiso 1 1 calc R . .
C9 C 0.2765(3) 0.2227(3) -0.0988(2) 0.0298(8) Uani 1 1 d . . .
H9A H 0.2058 0.1700 -0.1288 0.045 Uiso 1 1 calc R . .
H9B H 0.3563 0.1664 -0.0920 0.045 Uiso 1 1 calc R . .
H9C H 0.2956 0.3037 -0.1333 0.045 Uiso 1 1 calc R . .
C10 C 0.1230(3) 0.3735(4) -0.0256(3) 0.0395(9) Uani 1 1 d . . .
H10A H 0.0464 0.3304 -0.0558 0.059 Uiso 1 1 calc R . .
H10B H 0.1564 0.4465 -0.0620 0.059 Uiso 1 1 calc R . .
H10C H 0.0966 0.4116 0.0299 0.059 Uiso 1 1 calc R . .
C11 C 0.3030(3) -0.1939(3) 0.1561(2) 0.0230(7) Uani 1 1 d . . .
C12 C 0.3583(3) -0.2770(3) 0.0819(2) 0.0299(8) Uani 1 1 d . . .
H12A H 0.2859 -0.3038 0.0409 0.045 Uiso 1 1 calc R . .
H12B H 0.4023 -0.3587 0.1058 0.045 Uiso 1 1 calc R . .
H12C H 0.4223 -0.2217 0.0515 0.045 Uiso 1 1 calc R . .
C13 C 0.4155(3) -0.1400(3) 0.2183(2) 0.0268(7) Uani 1 1 d . . .
H13A H 0.4666 -0.0713 0.1882 0.040 Uiso 1 1 calc R . .
H13B H 0.4736 -0.2155 0.2366 0.040 Uiso 1 1 calc R . .
H13C H 0.3775 -0.0989 0.2696 0.040 Uiso 1 1 calc R . .
C14 C 0.2240(3) -0.2964(3) 0.2093(2) 0.0327(8) Uani 1 1 d . . .
H14A H 0.1899 -0.2504 0.2602 0.049 Uiso 1 1 calc R . .
H14B H 0.2820 -0.3715 0.2286 0.049 Uiso 1 1 calc R . .
H14C H 0.1500 -0.3323 0.1728 0.049 Uiso 1 1 calc R . .
C15 C 0.6420(3) 0.1738(3) 0.1751(2) 0.0250(7) Uani 1 1 d . . .
H15A H 0.5693 0.1873 0.2151 0.030 Uiso 1 1 calc R . .
H15B H 0.7091 0.1156 0.2057 0.030 Uiso 1 1 calc R . .
C16 C 0.7050(4) 0.3127(3) 0.1588(2) 0.0389(9) Uani 1 1 d . . .
H16A H 0.7800 0.3011 0.1215 0.058 Uiso 1 1 calc R . .
H16B H 0.7358 0.3529 0.2145 0.058 Uiso 1 1 calc R . .
H16C H 0.6393 0.3730 0.1299 0.058 Uiso 1 1 calc R . .

loop_
_atom_site_aniso_label
_atom_site_aniso_U_11
_atom_site_aniso_U_22
_atom_site_aniso_U_33
_atom_site_aniso_U_23
_atom_site_aniso_U_13
_atom_site_aniso_U_12
Zn1 0.0224(2) 0.0203(2) 0.0185(2) -0.00273(16) 0.00033(14) -0.00109(16)
O1 0.0150(11) 0.0216(11) 0.0173(11) -0.0009(9) 0.0035(8) -0.0022(9)
C1 0.0203(16) 0.0183(15) 0.0132(15) -0.0057(12) 0.0007(12) -0.0022(12)
C2 0.0220(17) 0.0220(17) 0.0188(17) -0.0072(14) -0.0002(13) -0.0002(13)
C3 0.0202(17) 0.0272(18) 0.0305(19) -0.0053(15) -0.0021(14) 0.0043(14)
C4 0.0188(17) 0.035(2) 0.037(2) -0.0098(16) 0.0078(15) -0.0035(14)
C5 0.0278(18) 0.0247(18) 0.0233(18) -0.0001(14) 0.0080(14) -0.0062(14)
C6 0.0219(16) 0.0210(16) 0.0147(15) -0.0028(13) 0.0008(12) -0.0027(13)
C7 0.0209(16) 0.0214(17) 0.0255(18) 0.0004(14) 0.0032(14) 0.0019(13)
C8 0.034(2) 0.0190(17) 0.032(2) -0.0034(15) 0.0002(16) 0.0007(14)
C9 0.038(2) 0.0291(19) 0.0226(18) 0.0040(15) 0.0007(15) -0.0037(15)
C10 0.033(2) 0.0322(19) 0.053(3) 0.0127(19) 0.0013(18) 0.0083(17)
C11 0.0300(18) 0.0183(16) 0.0211(17) 0.0045(13) 0.0047(14) -0.0008(14)
C12 0.044(2) 0.0194(17) 0.0268(19) 0.0012(14) 0.0014(16) 0.0054(15)
C13 0.0288(18) 0.0283(18) 0.0231(18) 0.0032(15) -0.0004(14) 0.0005(15)
C14 0.035(2) 0.0313(19) 0.032(2) 0.0119(16) 0.0025(16) -0.0040(16)
C15 0.0286(18) 0.0267(18) 0.0197(18) -0.0070(14) 0.0014(14) -0.0006(14)
C16 0.051(2) 0.033(2) 0.032(2) -0.0040(16) -0.0069(18) -0.0155(18)
